data_2214481
loop_
_publ_author_name
'Duan-Lin Cao'
'Zhi-Yong Hu'
'Jin-Qiang Xue'
'Ya-Qing Feng'

_publ_section_title
;
 <i>trans</i>-4-[2-(1,3-Benzoxazol-2-yl)ethenyl]benzaldehyde
;
_journal_coeditor_code AT2332
_journal_issue 8
_journal_name_full 'Acta Crystallographica Section E'
_journal_page_first o3428
_journal_page_last o3428
_journal_paper_doi 10.1107/S1600536807032606
_journal_volume 63
_journal_year 2007
_chemical_formula_iupac 'C16 H11 N O2'
_chemical_formula_moiety 'C16 H11 N O2'
_chemical_formula_sum 'C16 H11 N O2'
_chemical_formula_weight 249.26
_chemical_name_systematic
;
trans-4-[2-(1,3-Benzoxazol-2-yl)ethenyl]benzaldehyde
;
_space_group_IT_number 2
_symmetry_cell_setting triclinic
_symmetry_space_group_name_Hall '-P 1'
_symmetry_space_group_name_H-M 'P -1'
_atom_sites_solution_hydrogens geom
_atom_sites_solution_primary direct
_atom_sites_solution_secondary difmap
_cell_angle_alpha 79.885(6)
_cell_angle_beta 80.766(6)
_cell_angle_gamma 68.565(7)
_cell_formula_units_Z 2
_cell_length_a 6.509(2)
_cell_length_b 7.404(3)
_cell_length_c 14.005(5)
_cell_measurement_reflns_used 943
_cell_measurement_temperature 294(2)
_cell_measurement_theta_max 26.03
_cell_measurement_theta_min 2.97
_cell_volume 615.1(4)
_computing_cell_refinement 'SAINT (Bruker, 1997)'
_computing_data_collection 'SMART (Bruker, 1997)'
_computing_data_reduction SAINT
_computing_molecular_graphics 'SHELXTL (Bruker, 1997)'
_computing_publication_material SHELXTL
_computing_structure_refinement 'SHELXL97 (Sheldrick, 1997)'
_computing_structure_solution 'SHELXS97 (Sheldrick, 1997)'
_diffrn_ambient_temperature 294(2)
_diffrn_measured_fraction_theta_full 0.984
_diffrn_measured_fraction_theta_max 0.984
_diffrn_measurement_device_type 'Bruker SMART CCD area-detector'
_diffrn_measurement_method '\f and \w'
_diffrn_radiation_monochromator graphite
_diffrn_radiation_source 'fine-focus sealed tube'
_diffrn_radiation_type 'Mo K\a'
_diffrn_radiation_wavelength 0.71073
_diffrn_reflns_av_R_equivalents 0.0202
_diffrn_reflns_av_sigmaI/netI 0.0408
_diffrn_reflns_limit_h_max 7
_diffrn_reflns_limit_h_min -7
_diffrn_reflns_limit_k_max 7
_diffrn_reflns_limit_k_min -8
_diffrn_reflns_limit_l_max 16
_diffrn_reflns_limit_l_min -16
_diffrn_reflns_number 3147
_diffrn_reflns_theta_full 25.01
_diffrn_reflns_theta_max 25.01
_diffrn_reflns_theta_min 2.97
_diffrn_standards_decay_% 0
_diffrn_standards_interval_count 0
_diffrn_standards_interval_time 0
_diffrn_standards_number 0
_exptl_absorpt_coefficient_mu 0.090
_exptl_absorpt_correction_T_max 0.9929
_exptl_absorpt_correction_T_min 0.9806
_exptl_absorpt_correction_type multi-scan
_exptl_absorpt_process_details '(SADABS; Sheldrick, 1996)'
_exptl_crystal_colour colourless
_exptl_crystal_density_diffrn 1.346
_exptl_crystal_density_method 'not measured'
_exptl_crystal_description plate
_exptl_crystal_F_000 260
_exptl_crystal_size_max 0.22
_exptl_crystal_size_mid 0.20
_exptl_crystal_size_min 0.08
_refine_diff_density_max 0.692
_refine_diff_density_min -0.234
_refine_ls_extinction_method none
_refine_ls_goodness_of_fit_ref 1.180
_refine_ls_hydrogen_treatment constr
_refine_ls_matrix_type full
_refine_ls_number_parameters 172
_refine_ls_number_reflns 2147
_refine_ls_number_restraints 0
_refine_ls_restrained_S_all 1.180
_refine_ls_R_factor_all 0.1192
_refine_ls_R_factor_gt 0.0656
_refine_ls_shift/su_max 0.001
_refine_ls_shift/su_mean 0.000
_refine_ls_structure_factor_coef Fsqd
_refine_ls_weighting_details 'w=1/[\s^2^(Fo^2^)+(0.0705P)^2^+0.2468P] where P=(Fo^2^+2Fc^2^)/3'
_refine_ls_weighting_scheme calc
_refine_ls_wR_factor_gt 0.1615
_refine_ls_wR_factor_ref 0.1934
_reflns_number_gt 1248
_reflns_number_total 2147
_reflns_threshold_expression I>2\s(I)
_cod_data_source_file at2332.cif
_cod_data_source_block I
_cod_database_code 2214481
_cod_database_fobs_code 2214481

loop_
_symmetry_equiv_pos_as_xyz
'x, y, z'
'-x, -y, -z'

loop_
_atom_site_type_symbol
_atom_site_label
_atom_site_fract_x
_atom_site_fract_y
_atom_site_fract_z
_atom_site_U_iso_or_equiv
_atom_site_adp_type
_atom_site_calc_flag
_atom_site_refinement_flags
_atom_site_occupancy
O O1 0.0390(4) 0.7576(4) 0.18636(16) 0.0614(7) Uani d . 1
O O2 -0.5701(6) 0.8461(5) -0.3828(2) 0.1154(12) Uani d . 1
N N1 0.4016(5) 0.6624(4) 0.13459(19) 0.0626(8) Uani d . 1
C C1 0.1516(5) 0.7422(5) 0.2649(2) 0.0531(9) Uani d . 1
C C2 0.0685(7) 0.7789(7) 0.3581(3) 0.0821(13) Uani d . 1
H H2 -0.0829 0.8178 0.3780 0.098 Uiso calc R 1
C C3 0.2213(7) 0.7550(6) 0.4211(3) 0.0776(12) Uani d . 1
H H3 0.1714 0.7775 0.4855 0.093 Uiso calc R 1
C C4 0.4451(7) 0.6987(6) 0.3918(3) 0.0671(11) Uani d . 1
H H4 0.5434 0.6837 0.4365 0.080 Uiso calc R 1
C C5 0.5254(6) 0.6646(6) 0.2974(3) 0.0656(10) Uani d . 1
H H5 0.6765 0.6277 0.2771 0.079 Uiso calc R 1
C C6 0.3727(5) 0.6870(5) 0.2331(2) 0.0503(8) Uani d . 1
C C7 0.2032(6) 0.7049(5) 0.1118(2) 0.0515(8) Uani d . 1
C C8 0.1403(6) 0.7046(5) 0.0177(2) 0.0570(9) Uani d . 1
H H8 0.2536 0.6616 -0.0316 0.068 Uiso calc R 1
C C9 -0.0657(6) 0.7607(5) -0.0037(2) 0.0542(9) Uani d . 1
H H9 -0.1763 0.7984 0.0474 0.065 Uiso calc R 1
C C10 -0.1412(5) 0.7706(4) -0.0978(2) 0.0463(8) Uani d . 1
C C11 0.0027(6) 0.7232(6) -0.1820(2) 0.0635(10) Uani d . 1
H H11 0.1551 0.6820 -0.1794 0.076 Uiso calc R 1
C C12 -0.0774(6) 0.7366(6) -0.2684(2) 0.0683(11) Uani d . 1
H H12 0.0220 0.7048 -0.3237 0.082 Uiso calc R 1
C C13 -0.3023(6) 0.7960(5) -0.2757(2) 0.0527(9) Uani d . 1
C C14 -0.4468(6) 0.8462(6) -0.1935(2) 0.0677(11) Uani d . 1
H H14 -0.5991 0.8896 -0.1969 0.081 Uiso calc R 1
C C15 -0.3668(6) 0.8325(6) -0.1066(2) 0.0657(10) Uani d . 1
H H15 -0.4671 0.8657 -0.0517 0.079 Uiso calc R 1
C C16 -0.3789(7) 0.8041(6) -0.3703(3) 0.0742(12) Uani d . 1
H H16 -0.2727 0.7748 -0.4237 0.089 Uiso calc R 1

loop_
_atom_site_aniso_label
_atom_site_aniso_U_11
_atom_site_aniso_U_22
_atom_site_aniso_U_33
_atom_site_aniso_U_12
_atom_site_aniso_U_13
_atom_site_aniso_U_23
O1 0.0536(14) 0.0881(18) 0.0465(14) -0.0250(12) -0.0114(11) -0.0122(12)
O2 0.107(3) 0.162(3) 0.088(2) -0.043(2) -0.032(2) -0.031(2)
N1 0.0557(19) 0.088(2) 0.0449(18) -0.0203(15) -0.0109(13) -0.0166(15)
C1 0.052(2) 0.069(2) 0.0400(18) -0.0195(17) -0.0139(15) -0.0052(16)
C2 0.065(3) 0.134(4) 0.050(2) -0.037(2) 0.0000(19) -0.019(2)
C3 0.090(3) 0.111(3) 0.036(2) -0.039(3) -0.0101(19) -0.010(2)
C4 0.076(3) 0.079(3) 0.051(2) -0.027(2) -0.0269(19) -0.0050(19)
C5 0.055(2) 0.085(3) 0.056(2) -0.0169(19) -0.0191(17) -0.0127(19)
C6 0.060(2) 0.057(2) 0.0340(17) -0.0181(16) -0.0107(15) -0.0060(14)
C7 0.060(2) 0.059(2) 0.0375(18) -0.0216(17) -0.0071(16) -0.0062(15)
C8 0.066(2) 0.069(2) 0.0406(19) -0.0252(18) -0.0082(16) -0.0112(16)
C9 0.061(2) 0.062(2) 0.0416(19) -0.0204(17) -0.0119(16) -0.0080(15)
C10 0.052(2) 0.050(2) 0.0389(18) -0.0187(15) -0.0114(14) -0.0033(14)
C11 0.050(2) 0.091(3) 0.048(2) -0.0175(18) -0.0104(16) -0.0151(18)
C12 0.063(2) 0.103(3) 0.0386(19) -0.022(2) -0.0054(16) -0.0207(19)
C13 0.060(2) 0.065(2) 0.0383(18) -0.0244(17) -0.0130(15) -0.0088(15)
C14 0.053(2) 0.104(3) 0.052(2) -0.031(2) -0.0103(17) -0.012(2)
C15 0.058(2) 0.099(3) 0.043(2) -0.029(2) -0.0031(16) -0.0176(19)
C16 0.063(3) 0.096(3) 0.069(3) -0.025(2) -0.026(2) -0.016(2)

loop_
_atom_type_symbol
_atom_type_description
_atom_type_scat_dispersion_real
_atom_type_scat_dispersion_imag
_atom_type_scat_source
C C 0.0033 0.0016
; International Tables
Vol. C, Tables 4.2.6.8 and 6.1.1.4
;
H H 0.0000 0.0000
; International Tables
Vol. C, Tables 4.2.6.8 and 6.1.1.4
;
N N 0.0061 0.0033
; International Tables
Vol. C, Tables 4.2.6.8 and 6.1.1.4
;
O O 0.0106 0.0060
; International Tables
Vol. C, Tables 4.2.6.8 and 6.1.1.4
;

loop_
_geom_angle_atom_site_label_1
_geom_angle_atom_site_label_2
_geom_angle_atom_site_label_3
_geom_angle
_geom_angle_publ_flag
C7 O1 C1 104.0(2) ?
C7 N1 C6 104.7(3) ?
C2 C1 C6 123.2(3) ?
C2 C1 O1 129.0(3) yes
C6 C1 O1 107.7(3) yes
C1 C2 C3 116.3(4) ?
C1 C2 H2 121.8 ?
C3 C2 H2 121.8 ?
C4 C3 C2 122.0(3) ?
C4 C3 H3 119.0 ?
C2 C3 H3 119.0 ?
C5 C4 C3 120.8(3) ?
C5 C4 H4 119.6 ?
C3 C4 H4 119.6 ?
C4 C5 C6 117.8(3) ?
C4 C5 H5 121.1 ?
C6 C5 H5 121.1 ?
C1 C6 C5 119.8(3) ?
C1 C6 N1 108.9(3) yes
C5 C6 N1 131.3(3) yes
N1 C7 O1 114.7(3) ?
N1 C7 C8 127.1(3) ?
O1 C7 C8 118.2(3) ?
C9 C8 C7 124.9(3) ?
C9 C8 H8 117.5 ?
C7 C8 H8 117.5 ?
C8 C9 C10 127.8(3) ?
C8 C9 H9 116.1 ?
C10 C9 H9 116.1 ?
C15 C10 C11 116.9(3) ?
C15 C10 C9 119.8(3) ?
C11 C10 C9 123.3(3) ?
C12 C11 C10 120.8(3) ?
C12 C11 H11 119.6 ?
C10 C11 H11 119.6 ?
C11 C12 C13 121.7(3) ?
C11 C12 H12 119.2 ?
C13 C12 H12 119.2 ?
C14 C13 C12 118.3(3) ?
C14 C13 C16 122.5(3) ?
C12 C13 C16 119.3(3) ?
C15 C14 C13 120.2(3) ?
C15 C14 H14 119.9 ?
C13 C14 H14 119.9 ?
C14 C15 C10 122.2(3) ?
C14 C15 H15 118.9 ?
C10 C15 H15 118.9 ?
O2 C16 C13 124.1(4) ?
O2 C16 H16 118.0 ?
C13 C16 H16 118.0 ?

loop_
_geom_bond_atom_site_label_1
_geom_bond_atom_site_label_2
_geom_bond_distance
_geom_bond_publ_flag
O1 C7 1.365(4) ?
O1 C1 1.383(4) ?
O2 C16 1.202(4) ?
N1 C7 1.292(4) ?
N1 C6 1.397(4) ?
C1 C2 1.365(5) ?
C1 C6 1.365(4) ?
C2 C3 1.377(5) ?
C2 H2 0.9300 ?
C3 C4 1.375(5) ?
C3 H3 0.9300 ?
C4 C5 1.372(5) ?
C4 H4 0.9300 ?
C5 C6 1.393(4) ?
C5 H5 0.9300 ?
C7 C8 1.442(4) yes
C8 C9 1.318(5) ?
C8 H8 0.9300 ?
C9 C10 1.461(4) yes
C9 H9 0.9300 ?
C10 C15 1.389(5) ?
C10 C11 1.393(4) ?
C11 C12 1.367(5) ?
C11 H11 0.9300 ?
C12 C13 1.381(5) ?
C12 H12 0.9300 ?
C13 C14 1.377(5) ?
C13 C16 1.473(5) ?
C14 C15 1.373(5) ?
C14 H14 0.9300 ?
C15 H15 0.9300 ?
C16 H16 0.9300 ?

loop_
_geom_torsion_atom_site_label_1
_geom_torsion_atom_site_label_2
_geom_torsion_atom_site_label_3
_geom_torsion_atom_site_label_4
_geom_torsion
_geom_torsion_publ_flag
C7 O1 C1 C2 179.6(4) ?
C7 O1 C1 C6 1.5(3) ?
C6 C1 C2 C3 -0.8(6) ?
O1 C1 C2 C3 -178.6(4) ?
C1 C2 C3 C4 0.5(6) ?
C2 C3 C4 C5 0.2(6) ?
C3 C4 C5 C6 -0.6(6) ?
C2 C1 C6 C5 0.4(6) ?
O1 C1 C6 C5 178.6(3) ?
C2 C1 C6 N1 -179.7(4) ?
O1 C1 C6 N1 -1.5(4) ?
C4 C5 C6 C1 0.3(5) ?
C4 C5 C6 N1 -179.6(3) ?
C7 N1 C6 C1 0.8(4) ?
C7 N1 C6 C5 -179.3(4) ?
C6 N1 C7 O1 0.2(4) ?
C6 N1 C7 C8 179.3(3) ?
C1 O1 C7 N1 -1.1(4) ?
C1 O1 C7 C8 179.7(3) ?
N1 C7 C8 C9 -175.6(3) ?
O1 C7 C8 C9 3.5(5) ?
C7 C8 C9 C10 177.7(3) yes
C8 C9 C10 C15 179.5(3) ?
C8 C9 C10 C11 -1.4(5) ?
C15 C10 C11 C12 -0.4(5) ?
C9 C10 C11 C12 -179.5(3) ?
C10 C11 C12 C13 -0.4(6) ?
C11 C12 C13 C14 1.3(6) ?
C11 C12 C13 C16 -178.9(4) ?
C12 C13 C14 C15 -1.5(6) ?
C16 C13 C14 C15 178.7(4) ?
C13 C14 C15 C10 0.7(6) ?
C11 C10 C15 C14 0.3(5) ?
C9 C10 C15 C14 179.4(3) ?
C14 C13 C16 O2 -3.4(7) ?
C12 C13 C16 O2 176.8(4) ?

loop_
_cod_related_entry_id
_cod_related_entry_database
_cod_related_entry_code
1 ChemSpider 30655279
